data_4128605
loop_
_publ_author_name
'Willig, Felix'
'Lang, Johannes'
'Hans, Andreas C.'
'Ringenberg, Mark R.'
'Pfeffer, Daniel'
'Frey, Wolfgang'
'Peters, Ren\'e'

_publ_section_title
;
 Polyfunctional Imidazolium Aryloxide Betaine/Lewis Acid Catalysts as
 Tools for the Asymmetric Synthesis of Disfavored Diastereomers.
;
_journal_issue 30
_journal_name_full 'Journal of the American Chemical Society'
_journal_page_first 12029
_journal_page_last 12043
_journal_paper_doi 10.1021/jacs.9b04902
_journal_volume 141
_journal_year 2019
_chemical_absolute_configuration ad
_chemical_formula_moiety 'C17 H21 N O5'
_chemical_formula_sum 'C17 H21 N O5'
_chemical_formula_weight 319.35
_space_group_IT_number 19
_space_group_name_Hall 'P 2ac 2ab'
_space_group_name_H-M_alt 'P 21 21 21'
_symmetry_cell_setting orthorhombic
_symmetry_space_group_name_Hall 'P 2ac 2ab'
_symmetry_space_group_name_H-M 'P 21 21 21'
_atom_sites_solution_hydrogens geom
_atom_sites_solution_primary direct
_atom_sites_solution_secondary difmap
_audit_creation_method SHELXL-97
_cell_angle_alpha 90.00
_cell_angle_beta 90.00
_cell_angle_gamma 90.00
_cell_formula_units_Z 4
_cell_length_a 8.0194(4)
_cell_length_b 12.4357(7)
_cell_length_c 16.2639(9)
_cell_measurement_reflns_used 2705
_cell_measurement_temperature 130(2)
_cell_measurement_theta_max 65.54
_cell_measurement_theta_min 4.48
_cell_volume 1621.95(15)
_computing_cell_refinement 'Bruker APEXII Software Suite, 2008'
_computing_data_collection 'Bruker APEXII Software Suite, 2008'
_computing_data_reduction 'Bruker APEXII Software Suite, 2008'
_computing_molecular_graphics 'SHELXTL-plus, XP (Sheldrick, 1991)'
_computing_structure_refinement 'SHELXL-97 (Sheldrick, 1997)'
_computing_structure_solution 'SHELXS-97 (Sheldrick, 1990)'
_diffrn_ambient_temperature 130(2)
_diffrn_measured_fraction_theta_full 0.990
_diffrn_measured_fraction_theta_max 0.990
_diffrn_measurement_device_type 'Bruker Kappa APEXII Duo'
_diffrn_measurement_method 'Omega+ Phi Scans'
_diffrn_radiation_monochromator Triumph
_diffrn_radiation_source I\mS
_diffrn_radiation_type CuK\a
_diffrn_radiation_wavelength 1.54178
_diffrn_reflns_av_R_equivalents 0.0379
_diffrn_reflns_av_sigmaI/netI 0.0193
_diffrn_reflns_limit_h_max 9
_diffrn_reflns_limit_h_min -9
_diffrn_reflns_limit_k_max 14
_diffrn_reflns_limit_k_min -14
_diffrn_reflns_limit_l_max 15
_diffrn_reflns_limit_l_min -18
_diffrn_reflns_number 18242
_diffrn_reflns_theta_full 65.54
_diffrn_reflns_theta_max 65.54
_diffrn_reflns_theta_min 4.48
_diffrn_standards_decay_% 0
_diffrn_standards_interval_count 0
_diffrn_standards_number 0
_exptl_absorpt_coefficient_mu 0.798
_exptl_absorpt_correction_T_max 0.7528
_exptl_absorpt_correction_T_min 0.6523
_exptl_absorpt_correction_type multi-scan
_exptl_absorpt_process_details 'Blessing, 1995'
_exptl_crystal_colour colourless
_exptl_crystal_density_diffrn 1.308
_exptl_crystal_density_method 'not measured'
_exptl_crystal_description block
_exptl_crystal_F_000 680
_exptl_crystal_size_max 0.52
_exptl_crystal_size_mid 0.28
_exptl_crystal_size_min 0.26
_refine_diff_density_max 0.127
_refine_diff_density_min -0.110
_refine_diff_density_rms 0.027
_refine_ls_abs_structure_details 'Flack H D (1983), Acta Cryst. A39, 876-881'
_refine_ls_abs_structure_Flack -0.03(14)
_refine_ls_extinction_coef 0.0058(4)
_refine_ls_extinction_expression Fc^*^=kFc[1+0.001xFc^2^\l^3^/sin(2\q)]^-1/4^
_refine_ls_extinction_method SHELXL
_refine_ls_goodness_of_fit_ref 1.038
_refine_ls_hydrogen_treatment constr
_refine_ls_matrix_type full
_refine_ls_number_parameters 220
_refine_ls_number_reflns 2749
_refine_ls_number_restraints 12
_refine_ls_restrained_S_all 1.036
_refine_ls_R_factor_all 0.0247
_refine_ls_R_factor_gt 0.0243
_refine_ls_shift/su_max 0.001
_refine_ls_shift/su_mean 0.000
_refine_ls_structure_factor_coef Fsqd
_refine_ls_weighting_details 'calc w=1/[\s^2^(Fo^2^)+(0.0348P)^2^+0.2740P] where P=(Fo^2^+2Fc^2^)/3'
_refine_ls_weighting_scheme calc
_refine_ls_wR_factor_gt 0.0642
_refine_ls_wR_factor_ref 0.0646
_reflns_number_gt 2705
_reflns_number_total 2749
_reflns_threshold_expression >2sigma(I)
_cod_data_source_file ja9b04902_si_011.cif
_cod_data_source_block s2466lc
_cod_database_code 4128605

loop_
_symmetry_equiv_pos_as_xyz
'x, y, z'
'-x+1/2, -y, z+1/2'
'-x, y+1/2, -z+1/2'
'x+1/2, -y+1/2, -z'

loop_
_atom_site_label
_atom_site_type_symbol
_atom_site_fract_x
_atom_site_fract_y
_atom_site_fract_z
_atom_site_U_iso_or_equiv
_atom_site_adp_type
_atom_site_occupancy
_atom_site_symmetry_multiplicity
_atom_site_calc_flag
_atom_site_refinement_flags
_atom_site_disorder_assembly
_atom_site_disorder_group
O1 O 0.94010(12) 0.69006(7) 0.95540(6) 0.0323(2) Uani 1 1 d . . .
N1 N 0.56721(14) 0.45030(9) 0.87626(7) 0.0322(3) Uani 1 1 d . . .
C1 C 0.88852(15) 0.53308(10) 1.04167(7) 0.0230(3) Uani 1 1 d . B .
O2 O 0.63185(12) 0.54029(7) 1.11934(6) 0.0330(2) Uani 1 1 d . B .
C2 C 0.99512(17) 0.62287(10) 1.00183(7) 0.0255(3) Uani 1 1 d . B .
O3 O 0.81980(11) 0.67285(7) 1.13432(5) 0.0256(2) Uani 1 1 d . B .
O4 O 0.56302(14) 0.46589(9) 0.80258(6) 0.0440(3) Uani 1 1 d . . .
O5 O 0.49725(17) 0.37504(11) 0.90984(8) 0.0643(4) Uani 1 1 d . . .
C3 C 1.17364(19) 0.61012(12) 1.02802(9) 0.0371(3) Uani 1 1 d . . .
H3A H 1.2000 0.6592 1.0742 0.045 Uiso 0.85 1 calc PR A 1
H3B H 1.2501 0.6258 0.9817 0.045 Uiso 0.85 1 calc PR A 1
H3C H 1.2237 0.6786 1.0395 0.045 Uiso 0.15 1 d PR A 2
H3D H 1.2383 0.5735 0.9870 0.045 Uiso 0.15 1 d PR A 2
C4 C 1.1896(2) 0.49330(14) 1.05479(11) 0.0339(4) Uani 0.85 1 d PU B 1
H4A H 1.2789 0.4848 1.0963 0.041 Uiso 0.85 1 calc PR B 1
H4B H 1.2141 0.4462 1.0072 0.041 Uiso 0.85 1 calc PR B 1
C4A C 1.1560(11) 0.5418(8) 1.1061(6) 0.0307(19) Uani 0.15 1 d PU B 2
H4C H 1.2605 0.5019 1.1169 0.037 Uiso 0.15 1 calc PR B 2
H4D H 1.1317 0.5883 1.1541 0.037 Uiso 0.15 1 calc PR B 2
C5 C 1.01835(16) 0.46703(10) 1.09176(7) 0.0274(3) Uani 1 1 d . . .
H5A H 0.9952 0.3914 1.0876 0.033 Uiso 0.85 1 d P C 1
H5B H 1.0147 0.4870 1.1489 0.033 Uiso 0.85 1 d P D 1
H5C H 1.0554 0.4054 1.0614 0.033 Uiso 0.15 1 d P E 2
H5D H 0.9713 0.4431 1.1431 0.033 Uiso 0.15 1 d P F 2
C6 C 0.79519(15) 0.46239(10) 0.97760(7) 0.0233(3) Uani 1 1 d . . .
H6 H 0.7325 0.4069 1.0096 0.028 Uiso 1 1 calc R B .
C7 C 0.66488(16) 0.52641(11) 0.92911(8) 0.0280(3) Uani 1 1 d . B .
H7A H 0.5887 0.5642 0.9675 0.034 Uiso 1 1 d . . .
H7B H 0.7206 0.5810 0.8944 0.034 Uiso 1 1 d . . .
C8 C 0.91146(15) 0.40156(10) 0.92056(7) 0.0233(3) Uani 1 1 d . B .
C9 C 0.93012(17) 0.29082(10) 0.92952(8) 0.0288(3) Uani 1 1 d . . .
H9 H 0.8692 0.2542 0.9710 0.035 Uiso 1 1 calc R B .
C10 C 1.03645(18) 0.23340(11) 0.87864(9) 0.0334(3) Uani 1 1 d . B .
H10 H 1.0467 0.1578 0.8856 0.040 Uiso 1 1 calc R . .
C11 C 1.12827(17) 0.28437(11) 0.81761(9) 0.0323(3) Uani 1 1 d . . .
C12 C 1.10893(17) 0.39492(11) 0.80869(8) 0.0306(3) Uani 1 1 d . B .
H12 H 1.1709 0.4316 0.7675 0.037 Uiso 1 1 calc R . .
C13 C 1.00157(16) 0.45243(10) 0.85840(7) 0.0257(3) Uani 1 1 d . . .
H13 H 0.9889 0.5276 0.8501 0.031 Uiso 1 1 calc R B .
C14 C 1.2425(2) 0.22259(15) 0.76131(11) 0.0478(4) Uani 1 1 d . B .
H14A H 1.2016 0.2280 0.7047 0.072 Uiso 1 1 calc R . .
H14B H 1.2449 0.1469 0.7780 0.072 Uiso 1 1 calc R . .
H14C H 1.3552 0.2527 0.7646 0.072 Uiso 1 1 calc R . .
C15 C 0.76277(16) 0.58124(10) 1.10142(7) 0.0241(3) Uani 1 1 d . . .
C16 C 0.71124(16) 0.72145(10) 1.19612(8) 0.0262(3) Uani 1 1 d . . .
H16A H 0.7042 0.6746 1.2452 0.031 Uiso 1 1 calc R B .
H16B H 0.5975 0.7312 1.1736 0.031 Uiso 1 1 calc R . .
C17 C 0.78506(19) 0.82802(13) 1.21867(10) 0.0409(4) Uani 1 1 d . B .
H17A H 0.8953 0.8170 1.2433 0.061 Uiso 1 1 calc R . .
H17B H 0.7123 0.8643 1.2583 0.061 Uiso 1 1 calc R . .
H17C H 0.7959 0.8725 1.1692 0.061 Uiso 1 1 calc R . .

loop_
_atom_site_aniso_label
_atom_site_aniso_U_11
_atom_site_aniso_U_22
_atom_site_aniso_U_33
_atom_site_aniso_U_23
_atom_site_aniso_U_13
_atom_site_aniso_U_12
O1 0.0395(5) 0.0257(5) 0.0318(5) 0.0059(4) 0.0090(4) 0.0015(4)
N1 0.0274(5) 0.0401(6) 0.0292(6) 0.0034(5) -0.0021(5) 0.0024(5)
C1 0.0264(6) 0.0218(6) 0.0208(6) 0.0004(5) 0.0030(5) 0.0012(5)
O2 0.0326(5) 0.0314(5) 0.0351(5) -0.0051(4) 0.0119(4) -0.0077(4)
C2 0.0306(7) 0.0223(6) 0.0235(6) -0.0044(5) 0.0066(5) -0.0016(5)
O3 0.0261(4) 0.0248(4) 0.0260(4) -0.0038(4) 0.0056(3) -0.0010(4)
O4 0.0505(6) 0.0543(6) 0.0271(5) -0.0019(5) -0.0066(5) 0.0068(5)
O5 0.0637(8) 0.0790(8) 0.0501(7) 0.0195(6) -0.0179(6) -0.0418(7)
C3 0.0305(7) 0.0446(8) 0.0361(8) -0.0003(6) 0.0009(6) -0.0094(7)
C4 0.0263(8) 0.0435(10) 0.0318(8) -0.0041(8) -0.0025(7) 0.0043(7)
C4A 0.022(4) 0.035(4) 0.034(4) -0.008(4) 0.004(3) 0.010(4)
C5 0.0315(7) 0.0293(6) 0.0213(6) -0.0003(5) -0.0017(5) 0.0027(5)
C6 0.0248(6) 0.0222(6) 0.0227(6) 0.0026(5) 0.0015(5) 0.0006(5)
C7 0.0270(7) 0.0320(7) 0.0250(7) -0.0005(5) 0.0015(5) 0.0032(5)
C8 0.0247(6) 0.0238(6) 0.0214(6) -0.0010(5) -0.0026(5) 0.0017(5)
C9 0.0351(7) 0.0241(6) 0.0271(6) 0.0015(5) -0.0077(6) 0.0023(6)
C10 0.0413(8) 0.0249(6) 0.0339(7) -0.0046(5) -0.0125(6) 0.0100(6)
C11 0.0281(7) 0.0375(8) 0.0311(7) -0.0116(6) -0.0104(6) 0.0119(6)
C12 0.0279(7) 0.0366(8) 0.0274(7) -0.0063(6) 0.0024(5) 0.0001(6)
C13 0.0279(6) 0.0230(6) 0.0261(6) -0.0031(5) 0.0002(5) 0.0010(5)
C14 0.0408(8) 0.0533(10) 0.0492(9) -0.0234(8) -0.0046(7) 0.0197(8)
C15 0.0286(6) 0.0217(6) 0.0218(6) 0.0013(5) 0.0018(5) -0.0002(5)
C16 0.0288(6) 0.0277(7) 0.0221(6) -0.0032(5) 0.0049(5) 0.0053(6)
C17 0.0352(8) 0.0380(8) 0.0494(9) -0.0176(7) 0.0031(7) 0.0003(7)

loop_
_atom_type_symbol
_atom_type_description
_atom_type_scat_dispersion_real
_atom_type_scat_dispersion_imag
_atom_type_scat_source
C C 0.0181 0.0091 'International Tables Vol C Tables 4.2.6.8 and 6.1.1.4'
H H 0.0000 0.0000 'International Tables Vol C Tables 4.2.6.8 and 6.1.1.4'
N N 0.0311 0.0180 'International Tables Vol C Tables 4.2.6.8 and 6.1.1.4'
O O 0.0492 0.0322 'International Tables Vol C Tables 4.2.6.8 and 6.1.1.4'

loop_
_geom_angle_atom_site_label_1
_geom_angle_atom_site_label_2
_geom_angle_atom_site_label_3
_geom_angle
O4 N1 O5 123.46(12)
O4 N1 C7 118.64(11)
O5 N1 C7 117.89(11)
C15 C1 C2 110.43(10)
C15 C1 C6 109.34(10)
C2 C1 C6 113.14(9)
C15 C1 C5 108.45(9)
C2 C1 C5 103.31(10)
C6 C1 C5 111.98(10)
O1 C2 C3 126.70(12)
O1 C2 C1 123.92(12)
C3 C2 C1 109.36(11)
C15 O3 C16 115.04(10)
C2 C3 C4 105.18(12)
C2 C3 C4A 101.9(3)
C4 C3 C4A 40.8(3)
C2 C3 H3A 110.7
C4 C3 H3A 110.7
C4A C3 H3A 74.5
C2 C3 H3B 110.7
C4 C3 H3B 110.7
C4A C3 H3B 142.7
H3A C3 H3B 108.8
C2 C3 H3C 111.1
C4 C3 H3C 139.2
C4A C3 H3C 111.7
H3A C3 H3C 38.4
H3B C3 H3C 73.4
C2 C3 H3D 111.6
C4 C3 H3D 72.6
C4A C3 H3D 111.3
H3A C3 H3D 134.7
H3B C3 H3D 39.7
H3C C3 H3D 109.2
C3 C4 C5 103.90(13)
C3 C4 H3D 36.6
C5 C4 H3D 130.3
C3 C4 H4A 111.0
C5 C4 H4A 111.0
H3D C4 H4A 112.0
C3 C4 H4B 111.0
C5 C4 H4B 111.0
H3D C4 H4B 76.9
H4A C4 H4B 109.0
C3 C4 H5C 129.8
C5 C4 H5C 36.4
H3D C4 H5C 133.6
H4A C4 H5C 112.5
H4B C4 H5C 76.9
C5 C4A C3 106.8(6)
C5 C4A H4C 110.4
C3 C4A H4C 110.4
C5 C4A H4D 110.4
C3 C4A H4D 110.4
H4C C4A H4D 108.6
C5 C4A H5B 38.0
C3 C4A H5B 135.1
H4C C4A H5B 109.2
H4D C4A H5B 75.5
C4A C5 C4 41.5(4)
C4A C5 C1 104.6(4)
C4 C5 C1 106.33(10)
C4A C5 H5A 141.2
C4 C5 H5A 110.7
C1 C5 H5A 110.5
C4A C5 H5B 72.8
C4 C5 H5B 110.5
C1 C5 H5B 110.4
H5A C5 H5B 108.3
C4A C5 H5C 110.9
C4 C5 H5C 72.0
C1 C5 H5C 111.1
H5A C5 H5C 40.6
H5B C5 H5C 135.5
C4A C5 H5D 110.7
C4 C5 H5D 139.1
C1 C5 H5D 110.8
H5A C5 H5D 71.5
H5B C5 H5D 39.7
H5C C5 H5D 108.7
C8 C6 C7 111.31(9)
C8 C6 C1 113.31(10)
C7 C6 C1 112.29(10)
C8 C6 H6 106.5
C7 C6 H6 106.5
C1 C6 H6 106.5
N1 C7 C6 108.86(10)
N1 C7 H7A 109.7
C6 C7 H7A 110.0
N1 C7 H7B 110.0
C6 C7 H7B 110.0
H7A C7 H7B 108.2
C9 C8 C13 117.95(12)
C9 C8 C6 119.67(11)
C13 C8 C6 122.38(11)
C10 C9 C8 120.86(13)
C10 C9 H9 119.6
C8 C9 H9 119.6
C9 C10 C11 121.17(12)
C9 C10 H10 119.4
C11 C10 H10 119.4
C10 C11 C12 117.80(12)
C10 C11 C14 121.61(14)
C12 C11 C14 120.58(15)
C13 C12 C11 121.36(13)
C13 C12 H12 119.3
C11 C12 H12 119.3
C12 C13 C8 120.84(12)
C12 C13 H13 119.6
C8 C13 H13 119.6
C11 C14 H14A 109.5
C11 C14 H14B 109.5
H14A C14 H14B 109.5
C11 C14 H14C 109.5
H14A C14 H14C 109.5
H14B C14 H14C 109.5
O2 C15 O3 124.16(11)
O2 C15 C1 124.48(11)
O3 C15 C1 111.30(10)
O3 C16 C17 107.40(11)
O3 C16 H16A 110.2
C17 C16 H16A 110.2
O3 C16 H16B 110.2
C17 C16 H16B 110.2
H16A C16 H16B 108.5
C16 C17 H17A 109.5
C16 C17 H17B 109.5
H17A C17 H17B 109.5
C16 C17 H17C 109.5
H17A C17 H17C 109.5
H17B C17 H17C 109.5

loop_
_geom_bond_atom_site_label_1
_geom_bond_atom_site_label_2
_geom_bond_distance
O1 C2 1.2096(16)
N1 O4 1.2144(15)
N1 O5 1.2202(16)
N1 C7 1.4993(17)
C1 C15 1.5231(17)
C1 C2 1.5484(17)
C1 C6 1.5552(17)
C1 C5 1.5564(17)
O2 C15 1.2027(16)
C2 C3 1.502(2)
O3 C15 1.3392(15)
O3 C16 1.4607(14)
C3 C4 1.522(2)
C3 C4A 1.534(10)
C3 H3A 0.9900
C3 H3B 0.9900
C3 H3C 0.9600
C3 H3D 0.9600
C4 C5 1.534(2)
C4 H4A 0.9900
C4 H4B 0.9900
C4A C5 1.463(9)
C4A H4C 0.9900
C4A H4D 0.9900
C5 H5A 0.9615
C5 H5B 0.9628
C5 H5C 0.9589
C5 H5D 0.9639
C6 C8 1.5173(17)
C6 C7 1.5323(17)
C6 H6 1.0000
C7 H7A 0.9912
C7 H7B 0.9900
C8 C9 1.3928(17)
C8 C13 1.3945(18)
C9 C10 1.386(2)
C9 H9 0.9500
C10 C11 1.389(2)
C10 H10 0.9500
C11 C12 1.391(2)
C11 C14 1.5058(19)
C12 C13 1.3807(19)
C12 H12 0.9500
C13 H13 0.9500
C14 H14A 0.9800
C14 H14B 0.9800
C14 H14C 0.9800
C16 C17 1.497(2)
C16 H16A 0.9900
C16 H16B 0.9900
C17 H17A 0.9800
C17 H17B 0.9800
C17 H17C 0.9800

loop_
_geom_torsion_atom_site_label_1
_geom_torsion_atom_site_label_2
_geom_torsion_atom_site_label_3
_geom_torsion_atom_site_label_4
_geom_torsion
C15 C1 C2 O1 -66.54(14)
C6 C1 C2 O1 56.37(15)
C5 C1 C2 O1 177.66(11)
C15 C1 C2 C3 115.16(12)
C6 C1 C2 C3 -121.92(12)
C5 C1 C2 C3 -0.63(13)
O1 C2 C3 C4 -156.96(13)
C1 C2 C3 C4 21.27(15)
O1 C2 C3 C4A 161.2(4)
C1 C2 C3 C4A -20.6(4)
C2 C3 C4 C5 -33.38(15)
C4A C3 C4 C5 57.3(5)
C2 C3 C4A C5 36.1(5)
C4 C3 C4A C5 -63.5(5)
C3 C4A C5 C4 61.0(5)
C3 C4A C5 C1 -37.3(5)
C3 C4 C5 C4A -60.3(6)
C3 C4 C5 C1 33.46(14)
C15 C1 C5 C4A -94.3(4)
C2 C1 C5 C4A 22.9(4)
C6 C1 C5 C4A 145.0(4)
C15 C1 C5 C4 -137.38(11)
C2 C1 C5 C4 -20.19(12)
C6 C1 C5 C4 101.88(12)
C15 C1 C6 C8 -174.07(10)
C2 C1 C6 C8 62.41(13)
C5 C1 C6 C8 -53.86(13)
C15 C1 C6 C7 58.74(12)
C2 C1 C6 C7 -64.78(13)
C5 C1 C6 C7 178.96(10)
O4 N1 C7 C6 -123.20(12)
O5 N1 C7 C6 56.10(16)
C8 C6 C7 N1 58.42(13)
C1 C6 C7 N1 -173.34(9)
C7 C6 C8 C9 -124.71(12)
C1 C6 C8 C9 107.60(13)
C7 C6 C8 C13 55.10(16)
C1 C6 C8 C13 -72.60(14)
C13 C8 C9 C10 0.66(18)
C6 C8 C9 C10 -179.52(12)
C8 C9 C10 C11 0.4(2)
C9 C10 C11 C12 -0.6(2)
C9 C10 C11 C14 -179.21(13)
C10 C11 C12 C13 -0.3(2)
C14 C11 C12 C13 178.34(13)
C11 C12 C13 C8 1.4(2)
C9 C8 C13 C12 -1.55(18)
C6 C8 C13 C12 178.64(11)
C16 O3 C15 O2 0.71(17)
C16 O3 C15 C1 -176.57(9)
C2 C1 C15 O2 153.47(12)
C6 C1 C15 O2 28.36(16)
C5 C1 C15 O2 -93.99(14)
C2 C1 C15 O3 -29.27(13)
C6 C1 C15 O3 -154.37(10)
C5 C1 C15 O3 83.27(12)
C15 O3 C16 C17 -173.77(11)
